data_4030457
loop_
_publ_author_name
'Chen, Yi-Ru'
'Das, Utpal'
'Liu, Meng-Hsien'
'Lin, Wenwei'

_publ_section_title
;
 Organocatalytic Enantioselective Direct Vinylogous Michael Addition of
 \a,\b-Unsaturated \g-Butyrolactam to \b-Acyl Acrylates and
 1,2-Diacylethylenes.
;
_journal_issue 3
_journal_name_full 'The Journal of organic chemistry'
_journal_page_first 1985
_journal_page_last 1992
_journal_paper_doi 10.1021/jo5027047
_journal_volume 80
_journal_year 2015
_chemical_formula_moiety 'C23 H28 Br N O5'
_chemical_formula_sum 'C23 H28 Br N O5'
_chemical_formula_weight 478.37
_chemical_name_systematic
;
 ?
;
_space_group_IT_number 14
_symmetry_cell_setting monoclinic
_symmetry_space_group_name_Hall '-P 2ybc'
_symmetry_space_group_name_H-M 'P 1 21/c 1'
_atom_sites_solution_hydrogens geom
_atom_sites_solution_primary direct
_atom_sites_solution_secondary difmap
_audit_creation_method SHELXL-97
_cell_angle_alpha 90.00
_cell_angle_beta 96.665(2)
_cell_angle_gamma 90.00
_cell_formula_units_Z 4
_cell_length_a 15.5689(7)
_cell_length_b 12.3293(5)
_cell_length_c 12.3519(6)
_cell_measurement_reflns_used 0
_cell_measurement_temperature 200(2)
_cell_measurement_theta_max 0
_cell_measurement_theta_min 0
_cell_volume 2354.97(18)
_computing_molecular_graphics 'Ortep-3 for Windows (Farrugia, 1997)'
_computing_publication_material 'WinGX publication routines (Farrugia, 1999)'
_computing_structure_refinement 'SHELXL-97 (Sheldrick, 1997)'
_computing_structure_solution 'SHELXS-86 (Sheldrick, 1986)'
_diffrn_ambient_temperature 200(2)
_diffrn_measured_fraction_theta_full 0.969
_diffrn_measured_fraction_theta_max 0.969
_diffrn_radiation_monochromator graphite
_diffrn_radiation_source 'fine-focus sealed tube'
_diffrn_radiation_type MoK\a
_diffrn_radiation_wavelength 0.71073
_diffrn_reflns_av_R_equivalents 0.0514
_diffrn_reflns_av_sigmaI/netI 0.0799
_diffrn_reflns_limit_h_max 18
_diffrn_reflns_limit_h_min -17
_diffrn_reflns_limit_k_max 14
_diffrn_reflns_limit_k_min -11
_diffrn_reflns_limit_l_max 13
_diffrn_reflns_limit_l_min -14
_diffrn_reflns_number 15012
_diffrn_reflns_theta_full 25.03
_diffrn_reflns_theta_max 25.03
_diffrn_reflns_theta_min 2.11
_exptl_absorpt_coefficient_mu 1.777
_exptl_absorpt_correction_T_max 0.9323
_exptl_absorpt_correction_T_min 0.5592
_exptl_absorpt_correction_type multi-scan
_exptl_crystal_colour colorless
_exptl_crystal_density_diffrn 1.349
_exptl_crystal_density_method 'not measured'
_exptl_crystal_description prism
_exptl_crystal_F_000 992
_exptl_crystal_size_max 0.37
_exptl_crystal_size_mid 0.23
_exptl_crystal_size_min 0.04
_refine_diff_density_max 0.260
_refine_diff_density_min -0.292
_refine_diff_density_rms 0.053
_refine_ls_extinction_method none
_refine_ls_goodness_of_fit_ref 1.009
_refine_ls_hydrogen_treatment constr
_refine_ls_matrix_type full
_refine_ls_number_parameters 269
_refine_ls_number_reflns 4037
_refine_ls_number_restraints 0
_refine_ls_restrained_S_all 1.009
_refine_ls_R_factor_all 0.1117
_refine_ls_R_factor_gt 0.0473
_refine_ls_shift/su_max 0.001
_refine_ls_shift/su_mean 0.000
_refine_ls_structure_factor_coef Fsqd
_refine_ls_weighting_details 'calc w=1/[\s^2^(Fo^2^)+(0.0446P)^2^+0.4272P] where P=(Fo^2^+2Fc^2^)/3'
_refine_ls_weighting_scheme calc
_refine_ls_wR_factor_gt 0.0903
_refine_ls_wR_factor_ref 0.1076
_reflns_number_gt 2305
_reflns_number_total 4037
_reflns_threshold_expression >2sigma(I)
_cod_data_source_file jo5027047_si_005.cif
_cod_data_source_block a16455
_cod_depositor_comments 'Adding full bibliography for 4030454--4030457.cif.'
_cod_original_sg_symbol_H-M 'P 21/c'
_cod_database_code 4030457

loop_
_symmetry_equiv_pos_as_xyz
'x, y, z'
'-x, y+1/2, -z+1/2'
'-x, -y, -z'
'x, -y-1/2, z-1/2'

loop_
_atom_site_label
_atom_site_type_symbol
_atom_site_fract_x
_atom_site_fract_y
_atom_site_fract_z
_atom_site_U_iso_or_equiv
_atom_site_adp_type
_atom_site_occupancy
_atom_site_symmetry_multiplicity
_atom_site_calc_flag
_atom_site_refinement_flags
_atom_site_disorder_assembly
_atom_site_disorder_group
C1 C 0.5155(3) 1.0358(4) 0.1552(3) 0.0485(10) Uani 1 1 d . . .
C2 C 0.4997(2) 0.9262(4) 0.1512(3) 0.0518(10) Uani 1 1 d . . .
H2 H 0.4467 0.8987 0.1689 0.062 Uiso 1 1 calc R . .
C3 C 0.5626(2) 0.8568(3) 0.1209(3) 0.0482(10) Uani 1 1 d . . .
H3 H 0.5513 0.7820 0.1160 0.058 Uiso 1 1 calc R . .
C4 C 0.6417(2) 0.8957(3) 0.0977(2) 0.0387(9) Uani 1 1 d . . .
C5 C 0.6560(2) 1.0065(3) 0.1048(3) 0.0494(10) Uani 1 1 d . . .
H5 H 0.7098 1.0343 0.0908 0.059 Uiso 1 1 calc R . .
C6 C 0.5930(3) 1.0772(3) 0.1320(3) 0.0551(10) Uani 1 1 d . . .
H6 H 0.6032 1.1524 0.1346 0.066 Uiso 1 1 calc R . .
C7 C 0.7097(3) 0.8224(3) 0.0642(2) 0.0396(9) Uani 1 1 d . . .
C8 C 0.6882(2) 0.7053(3) 0.0438(2) 0.0392(9) Uani 1 1 d . . .
H8A H 0.6379 0.7006 -0.0116 0.047 Uiso 1 1 calc R . .
H8B H 0.6718 0.6734 0.1111 0.047 Uiso 1 1 calc R . .
C9 C 0.7613(2) 0.6383(3) 0.0060(2) 0.0371(8) Uani 1 1 d . . .
H9 H 0.8100 0.6366 0.0651 0.045 Uiso 1 1 calc R . .
C10 C 0.7934(2) 0.6868(3) -0.0968(3) 0.0402(9) Uani 1 1 d . A .
C11 C 0.8893(2) 0.6853(3) -0.1130(3) 0.0456(9) Uani 1 1 d . . .
C12 C 0.9141(6) 0.7938(8) -0.1557(11) 0.088(3) Uiso 0.586(16) 1 d P A 1
H12A H 0.9749 0.7931 -0.1664 0.132 Uiso 0.586(16) 1 calc PR A 1
H12B H 0.9040 0.8499 -0.1036 0.132 Uiso 0.586(16) 1 calc PR A 1
H12C H 0.8795 0.8084 -0.2246 0.132 Uiso 0.586(16) 1 calc PR A 1
C13 C 0.9014(5) 0.5934(7) -0.1938(8) 0.060(3) Uiso 0.586(16) 1 d P A 1
H13A H 0.8853 0.5249 -0.1633 0.091 Uiso 0.586(16) 1 calc PR A 1
H13B H 0.9615 0.5904 -0.2074 0.091 Uiso 0.586(16) 1 calc PR A 1
H13C H 0.8651 0.6068 -0.2618 0.091 Uiso 0.586(16) 1 calc PR A 1
C14 C 0.9498(4) 0.6616(10) -0.0065(5) 0.060(3) Uiso 0.586(16) 1 d P A 1
H14A H 0.9344 0.5924 0.0231 0.089 Uiso 0.586(16) 1 calc PR A 1
H14B H 0.9434 0.7185 0.0462 0.089 Uiso 0.586(16) 1 calc PR A 1
H14C H 1.0093 0.6593 -0.0225 0.089 Uiso 0.586(16) 1 calc PR A 1
C12' C 0.8987(7) 0.7674(9) -0.2079(11) 0.059(4) Uiso 0.414(16) 1 d P A 2
H12D H 0.9586 0.7700 -0.2223 0.089 Uiso 0.414(16) 1 calc PR A 2
H12E H 0.8807 0.8390 -0.1870 0.089 Uiso 0.414(16) 1 calc PR A 2
H12F H 0.8626 0.7441 -0.2731 0.089 Uiso 0.414(16) 1 calc PR A 2
C13' C 0.9147(8) 0.5736(11) -0.1407(15) 0.087(5) Uiso 0.414(16) 1 d P A 2
H13D H 0.9755 0.5726 -0.1512 0.130 Uiso 0.414(16) 1 calc PR A 2
H13E H 0.8804 0.5504 -0.2073 0.130 Uiso 0.414(16) 1 calc PR A 2
H13F H 0.9049 0.5248 -0.0818 0.130 Uiso 0.414(16) 1 calc PR A 2
C14' C 0.9459(7) 0.7274(16) -0.0140(9) 0.074(4) Uiso 0.414(16) 1 d P A 2
H14D H 1.0061 0.7249 -0.0275 0.111 Uiso 0.414(16) 1 calc PR A 2
H14E H 0.9380 0.6825 0.0486 0.111 Uiso 0.414(16) 1 calc PR A 2
H14F H 0.9300 0.8016 0.0004 0.111 Uiso 0.414(16) 1 calc PR A 2
C15 C 0.7319(2) 0.5203(3) -0.0211(3) 0.0430(9) Uani 1 1 d . . .
H15 H 0.7787 0.4815 -0.0530 0.052 Uiso 1 1 calc R . .
C16 C 0.6509(3) 0.5122(3) -0.0967(3) 0.0517(10) Uani 1 1 d . . .
H16 H 0.6430 0.5439 -0.1663 0.062 Uiso 1 1 calc R . .
C17 C 0.5916(3) 0.4558(3) -0.0550(3) 0.0532(10) Uani 1 1 d . . .
H17 H 0.5357 0.4422 -0.0899 0.064 Uiso 1 1 calc R . .
C18 C 0.6245(3) 0.4167(3) 0.0536(3) 0.0486(10) Uani 1 1 d . . .
C19 C 0.7748(3) 0.4268(3) 0.1526(3) 0.0519(10) Uani 1 1 d . . .
C20 C 0.8008(3) 0.3266(3) 0.3235(3) 0.0578(11) Uani 1 1 d . . .
C21 C 0.8592(3) 0.4098(4) 0.3838(4) 0.0927(15) Uani 1 1 d . . .
H21A H 0.9005 0.4359 0.3368 0.139 Uiso 1 1 calc R . .
H21B H 0.8899 0.3769 0.4484 0.139 Uiso 1 1 calc R . .
H21C H 0.8248 0.4701 0.4051 0.139 Uiso 1 1 calc R . .
C22 C 0.8501(3) 0.2364(4) 0.2755(4) 0.0892(14) Uani 1 1 d . . .
H22A H 0.8914 0.2673 0.2311 0.134 Uiso 1 1 calc R . .
H22B H 0.8100 0.1902 0.2307 0.134 Uiso 1 1 calc R . .
H22C H 0.8807 0.1939 0.3338 0.134 Uiso 1 1 calc R . .
C23 C 0.7366(3) 0.2812(4) 0.3947(3) 0.0841(14) Uani 1 1 d . . .
H23A H 0.7050 0.3403 0.4237 0.126 Uiso 1 1 calc R . .
H23B H 0.7673 0.2406 0.4544 0.126 Uiso 1 1 calc R . .
H23C H 0.6964 0.2336 0.3518 0.126 Uiso 1 1 calc R . .
N1 N 0.70925(19) 0.4594(2) 0.0739(2) 0.0409(7) Uani 1 1 d . . .
O1 O 0.78043(18) 0.8580(2) 0.0502(2) 0.0608(7) Uani 1 1 d . . .
O2 O 0.73997(15) 0.7193(2) -0.16880(18) 0.0549(7) Uani 1 1 d . . .
O3 O 0.58876(17) 0.3591(2) 0.1134(2) 0.0717(8) Uani 1 1 d . . .
O4 O 0.84968(18) 0.4422(2) 0.1426(2) 0.0734(9) Uani 1 1 d . . .
O5 O 0.74282(15) 0.3778(2) 0.23508(19) 0.0572(7) Uani 1 1 d . . .
Br1 Br 0.42745(3) 1.13059(4) 0.19050(3) 0.0775(2) Uani 1 1 d . . .

loop_
_atom_site_aniso_label
_atom_site_aniso_U_11
_atom_site_aniso_U_22
_atom_site_aniso_U_33
_atom_site_aniso_U_23
_atom_site_aniso_U_13
_atom_site_aniso_U_12
C1 0.064(3) 0.051(3) 0.0304(19) 0.0010(19) 0.0067(19) 0.021(2)
C2 0.051(3) 0.060(3) 0.044(2) -0.002(2) 0.0064(18) 0.008(2)
C3 0.057(3) 0.040(3) 0.048(2) -0.0067(18) 0.0076(19) 0.007(2)
C4 0.051(3) 0.037(3) 0.0279(17) 0.0011(17) 0.0055(16) 0.005(2)
C5 0.069(3) 0.036(3) 0.045(2) 0.0019(19) 0.0148(19) 0.003(2)
C6 0.092(3) 0.034(3) 0.040(2) -0.0015(19) 0.011(2) 0.014(3)
C7 0.052(3) 0.036(3) 0.0318(18) 0.0011(17) 0.0096(18) 0.004(2)
C8 0.048(2) 0.035(2) 0.0365(18) 0.0021(17) 0.0135(16) 0.0041(19)
C9 0.042(2) 0.036(2) 0.0330(17) 0.0024(17) 0.0040(15) 0.0034(18)
C10 0.052(3) 0.033(2) 0.0362(19) -0.0024(18) 0.0073(18) 0.0079(19)
C11 0.047(2) 0.046(3) 0.045(2) 0.0040(19) 0.0126(18) 0.0005(19)
C15 0.051(2) 0.040(3) 0.040(2) -0.0013(18) 0.0132(18) 0.0064(19)
C16 0.071(3) 0.049(3) 0.034(2) -0.0051(19) 0.006(2) -0.001(2)
C17 0.054(3) 0.054(3) 0.051(2) -0.007(2) -0.001(2) 0.001(2)
C18 0.052(3) 0.040(3) 0.056(2) -0.004(2) 0.012(2) 0.007(2)
C19 0.055(3) 0.041(3) 0.060(3) 0.013(2) 0.006(2) 0.009(2)
C20 0.068(3) 0.048(3) 0.056(2) 0.021(2) 0.002(2) 0.008(2)
C21 0.117(4) 0.075(3) 0.079(3) 0.011(3) -0.019(3) -0.020(3)
C22 0.101(3) 0.072(3) 0.094(3) 0.023(3) 0.010(3) 0.033(3)
C23 0.100(3) 0.090(4) 0.063(3) 0.035(3) 0.011(3) -0.001(3)
N1 0.044(2) 0.0358(19) 0.0437(17) 0.0088(15) 0.0097(15) 0.0052(16)
O1 0.0576(17) 0.0515(18) 0.0766(18) -0.0053(14) 0.0219(15) -0.0021(15)
O2 0.0564(16) 0.0678(18) 0.0412(14) 0.0110(14) 0.0082(13) 0.0137(14)
O3 0.0654(19) 0.073(2) 0.0793(19) 0.0188(17) 0.0186(16) -0.0118(16)
O4 0.0465(18) 0.090(2) 0.084(2) 0.0390(17) 0.0086(16) 0.0066(16)
O5 0.0572(16) 0.0612(18) 0.0538(15) 0.0259(14) 0.0093(13) 0.0100(14)
Br1 0.1007(4) 0.0844(4) 0.0480(2) -0.0052(2) 0.0102(2) 0.0505(3)

loop_
_atom_type_symbol
_atom_type_description
_atom_type_scat_dispersion_real
_atom_type_scat_dispersion_imag
_atom_type_scat_source
C C 0.0033 0.0016 'International Tables Vol C Tables 4.2.6.8 and 6.1.1.4'
H H 0.0000 0.0000 'International Tables Vol C Tables 4.2.6.8 and 6.1.1.4'
N N 0.0061 0.0033 'International Tables Vol C Tables 4.2.6.8 and 6.1.1.4'
O O 0.0106 0.0060 'International Tables Vol C Tables 4.2.6.8 and 6.1.1.4'
Br Br -0.2901 2.4595 'International Tables Vol C Tables 4.2.6.8 and 6.1.1.4'

loop_
_geom_angle_atom_site_label_1
_geom_angle_atom_site_label_2
_geom_angle_atom_site_label_3
_geom_angle
C6 C1 C2 121.2(3)
C6 C1 Br1 119.8(3)
C2 C1 Br1 119.0(3)
C1 C2 C3 119.2(4)
C1 C2 H2 120.4
C3 C2 H2 120.4
C2 C3 C4 121.2(4)
C2 C3 H3 119.4
C4 C3 H3 119.4
C3 C4 C5 118.0(3)
C3 C4 C7 121.8(3)
C5 C4 C7 120.2(3)
C6 C5 C4 121.6(4)
C6 C5 H5 119.2
C4 C5 H5 119.2
C1 C6 C5 118.8(4)
C1 C6 H6 120.6
C5 C6 H6 120.6
O1 C7 C4 120.4(3)
O1 C7 C8 120.9(3)
C4 C7 C8 118.7(3)
C7 C8 C9 114.5(3)
C7 C8 H8A 108.6
C9 C8 H8A 108.6
C7 C8 H8B 108.6
C9 C8 H8B 108.6
H8A C8 H8B 107.6
C8 C9 C10 111.6(3)
C8 C9 C15 111.3(3)
C10 C9 C15 107.6(2)
C8 C9 H9 108.8
C10 C9 H9 108.8
C15 C9 H9 108.8
O2 C10 C11 120.2(3)
O2 C10 C9 118.3(3)
C11 C10 C9 121.3(3)
C13' C11 C12 131.2(6)
C13' C11 C14' 111.0(7)
C12 C11 C14' 80.2(6)
C13' C11 C13 27.0(6)
C12 C11 C13 111.9(5)
C14' C11 C13 132.3(6)
C13' C11 C10 109.4(5)
C12 C11 C10 109.3(4)
C14' C11 C10 112.1(5)
C13 C11 C10 106.8(3)
C13' C11 C14 82.5(6)
C12 C11 C14 108.0(5)
C14' C11 C14 30.8(5)
C13 C11 C14 107.6(5)
C10 C11 C14 113.3(3)
C13' C11 C12' 112.1(7)
C12 C11 C12' 27.7(4)
C14' C11 C12' 106.7(6)
C13 C11 C12' 87.8(5)
C10 C11 C12' 105.5(4)
C14 C11 C12' 130.8(5)
C11 C12 H12A 109.5
C11 C12 H12B 109.5
H12A C12 H12B 109.5
C11 C12 H12C 109.5
H12A C12 H12C 109.5
H12B C12 H12C 109.5
C11 C13 H13A 109.5
C11 C13 H13B 109.5
H13A C13 H13B 109.5
C11 C13 H13C 109.5
H13A C13 H13C 109.5
H13B C13 H13C 109.5
C11 C14 H14A 109.5
C11 C14 H14B 109.5
H14A C14 H14B 109.5
C11 C14 H14C 109.5
H14A C14 H14C 109.5
H14B C14 H14C 109.5
C11 C12' H12D 109.5
C11 C12' H12E 109.5
H12D C12' H12E 109.5
C11 C12' H12F 109.5
H12D C12' H12F 109.5
H12E C12' H12F 109.5
C11 C13' H13D 109.5
C11 C13' H13E 109.5
H13D C13' H13E 109.5
C11 C13' H13F 109.5
H13D C13' H13F 109.5
H13E C13' H13F 109.5
C11 C14' H14D 109.5
C11 C14' H14E 109.5
H14D C14' H14E 109.5
C11 C14' H14F 109.5
H14D C14' H14F 109.5
H14E C14' H14F 109.5
N1 C15 C16 101.7(3)
N1 C15 C9 113.5(3)
C16 C15 C9 114.0(3)
N1 C15 H15 109.1
C16 C15 H15 109.1
C9 C15 H15 109.1
C17 C16 C15 112.0(3)
C17 C16 H16 124.0
C15 C16 H16 124.0
C16 C17 C18 110.4(3)
C16 C17 H17 124.8
C18 C17 H17 124.8
O3 C18 N1 126.7(3)
O3 C18 C17 128.2(4)
N1 C18 C17 105.1(3)
O4 C19 O5 127.2(4)
O4 C19 N1 121.8(4)
O5 C19 N1 111.0(4)
O5 C20 C21 110.9(3)
O5 C20 C23 101.6(3)
C21 C20 C23 111.4(4)
O5 C20 C22 108.6(3)
C21 C20 C22 112.9(4)
C23 C20 C22 110.9(3)
C20 C21 H21A 109.5
C20 C21 H21B 109.5
H21A C21 H21B 109.5
C20 C21 H21C 109.5
H21A C21 H21C 109.5
H21B C21 H21C 109.5
C20 C22 H22A 109.5
C20 C22 H22B 109.5
H22A C22 H22B 109.5
C20 C22 H22C 109.5
H22A C22 H22C 109.5
H22B C22 H22C 109.5
C20 C23 H23A 109.5
C20 C23 H23B 109.5
H23A C23 H23B 109.5
C20 C23 H23C 109.5
H23A C23 H23C 109.5
H23B C23 H23C 109.5
C19 N1 C18 127.7(3)
C19 N1 C15 118.9(3)
C18 N1 C15 110.8(3)
C19 O5 C20 120.7(3)

loop_
_geom_bond_atom_site_label_1
_geom_bond_atom_site_label_2
_geom_bond_distance
C1 C6 1.371(5)
C1 C2 1.373(5)
C1 Br1 1.891(4)
C2 C3 1.385(5)
C2 H2 0.9400
C3 C4 1.382(4)
C3 H3 0.9400
C4 C5 1.386(4)
C4 C7 1.487(5)
C5 C6 1.382(5)
C5 H5 0.9400
C6 H6 0.9400
C7 O1 1.216(4)
C7 C8 1.497(5)
C8 C9 1.523(4)
C8 H8A 0.9800
C8 H8B 0.9800
C9 C10 1.538(4)
C9 C15 1.549(4)
C9 H9 0.9900
C10 O2 1.213(3)
C10 C11 1.531(5)
C11 C13' 1.484(12)
C11 C12 1.504(9)
C11 C14' 1.514(10)
C11 C13 1.536(8)
C11 C14 1.554(7)
C11 C12' 1.568(10)
C12 H12A 0.9700
C12 H12B 0.9700
C12 H12C 0.9700
C13 H13A 0.9700
C13 H13B 0.9700
C13 H13C 0.9700
C14 H14A 0.9700
C14 H14B 0.9700
C14 H14C 0.9700
C12' H12D 0.9700
C12' H12E 0.9700
C12' H12F 0.9700
C13' H13D 0.9700
C13' H13E 0.9700
C13' H13F 0.9700
C14' H14D 0.9700
C14' H14E 0.9700
C14' H14F 0.9700
C15 N1 1.469(4)
C15 C16 1.484(5)
C15 H15 0.9900
C16 C17 1.309(4)
C16 H16 0.9400
C17 C18 1.461(5)
C17 H17 0.9400
C18 O3 1.206(4)
C18 N1 1.415(4)
C19 O4 1.201(4)
C19 O5 1.330(4)
C19 N1 1.385(4)
C20 O5 1.476(4)
C20 C21 1.509(5)
C20 C23 1.513(5)
C20 C22 1.512(5)
C21 H21A 0.9700
C21 H21B 0.9700
C21 H21C 0.9700
C22 H22A 0.9700
C22 H22B 0.9700
C22 H22C 0.9700
C23 H23A 0.9700
C23 H23B 0.9700
C23 H23C 0.9700
